data_4063214
loop_
_publ_author_name
'Qing-Xiang Liu'
'Feng-Bo Xu'
'Qing-Shan Li'
'Xian-Shun Zeng'
'Xue-Bin Leng'
'Yuan L. Chou'
'Zheng-Zhi Zhang'

_publ_section_title
;
 A Luminescent Silver(I) Carbene Stair Polymer
;
_journal_name_full Organometallics
_journal_page_first 309
_journal_page_last 314
_journal_paper_doi 10.1021/om020572n
_journal_volume 22
_journal_year 2003
_chemical_formula_sum 'C20.3 H20 Cl0.6 I N2 O0.2'
_chemical_formula_weight 443.36
_space_group_IT_number 2
_symmetry_cell_setting triclinic
_symmetry_space_group_name_Hall '-P 1'
_symmetry_space_group_name_H-M 'P -1'
_atom_sites_solution_hydrogens geom
_atom_sites_solution_primary direct
_atom_sites_solution_secondary difmap
_audit_creation_method SHELXL-97
_cell_angle_alpha 70.15(2)
_cell_angle_beta 78.05(3)
_cell_angle_gamma 81.23(3)
_cell_formula_units_Z 4
_cell_length_a 11.299(16)
_cell_length_b 11.826(16)
_cell_length_c 15.67(2)
_cell_measurement_temperature 293(2)
_cell_volume 1919(5)
_computing_cell_refinement 'Bruker SMART'
_computing_data_collection 'Bruker SMART'
_computing_data_reduction 'Bruker SHELXTL'
_computing_molecular_graphics 'Bruker SHELXTL'
_computing_publication_material 'Bruker SHELXTL'
_computing_structure_refinement 'SHELXL-97 (Sheldrick, 1997)'
_computing_structure_solution 'SHELXS-97 (Sheldrick, 1990)'
_diffrn_ambient_temperature 293(2)
_diffrn_measured_fraction_theta_full 0.994
_diffrn_measured_fraction_theta_max 0.994
_diffrn_measurement_device_type 'CCD area detector'
_diffrn_measurement_method 'phi and omega scans'
_diffrn_radiation_monochromator graphite
_diffrn_radiation_source 'fine-focus sealed tube'
_diffrn_radiation_type MoK\a
_diffrn_radiation_wavelength 0.71073
_diffrn_reflns_av_R_equivalents 0.0419
_diffrn_reflns_av_sigmaI/netI 0.1377
_diffrn_reflns_limit_h_max 13
_diffrn_reflns_limit_h_min -9
_diffrn_reflns_limit_k_max 13
_diffrn_reflns_limit_k_min -14
_diffrn_reflns_limit_l_max 18
_diffrn_reflns_limit_l_min -14
_diffrn_reflns_number 7967
_diffrn_reflns_theta_full 25.02
_diffrn_reflns_theta_max 25.02
_diffrn_reflns_theta_min 1.84
_exptl_absorpt_coefficient_mu 1.757
_exptl_absorpt_correction_T_max 0.6678
_exptl_absorpt_correction_T_min 0.5400
_exptl_absorpt_correction_type multi-scan
_exptl_absorpt_process_details SADABS
_exptl_crystal_density_diffrn 1.535
_exptl_crystal_density_method 'not measured'
_exptl_crystal_F_000 882
_exptl_crystal_size_max 0.40
_exptl_crystal_size_mid 0.30
_exptl_crystal_size_min 0.25
_refine_diff_density_max 0.900
_refine_diff_density_min -0.473
_refine_diff_density_rms 0.117
_refine_ls_extinction_method none
_refine_ls_goodness_of_fit_ref 1.027
_refine_ls_hydrogen_treatment mixed
_refine_ls_matrix_type full
_refine_ls_number_parameters 460
_refine_ls_number_reflns 6741
_refine_ls_number_restraints 3
_refine_ls_restrained_S_all 1.027
_refine_ls_R_factor_all 0.1753
_refine_ls_R_factor_gt 0.0615
_refine_ls_shift/su_max 0.103
_refine_ls_shift/su_mean 0.012
_refine_ls_structure_factor_coef Fsqd
_refine_ls_weighting_details 'calc w=1/[\s^2^(Fo^2^)+(0.0700P)^2^+0.0000P] where P=(Fo^2^+2Fc^2^)/3'
_refine_ls_weighting_scheme calc
_refine_ls_wR_factor_gt 0.1574
_refine_ls_wR_factor_ref 0.1861
_reflns_number_gt 2629
_reflns_number_total 6741
_reflns_threshold_expression >2sigma(I)
_cod_depositor_comments
;
The following automatic conversions were performed:
'_symmetry_cell_setting' value 'Triclinic' changed to 'triclinic'
according to '/home/saulius/struct/CIF-dictionaries/cif_core.dic'
dictionary named 'cif_core.dic' version 2.4.1 from
2010-06-29.

'_exptl_absorpt_correction_type' value 'MULTI-SCAN' changed
to 'multi-scan' according to
'/home/saulius/struct/CIF-dictionaries/cif_core.dic' dictionary named
'cif_core.dic' version 2.4.1 from 2010-06-29.

Automatic conversion script
Id: cif_fix_enum 1527 2010-12-29 10:47:43Z saulius 
;
_cod_original_sg_symbol_H-M P-1
_cod_original_formula_sum 'C20.30 H20 Cl0.60 I N2 O0.20'
_cod_database_code 4063214

loop_
_symmetry_equiv_pos_as_xyz
'x, y, z'
'-x, -y, -z'

loop_
_atom_site_label
_atom_site_type_symbol
_atom_site_fract_x
_atom_site_fract_y
_atom_site_fract_z
_atom_site_U_iso_or_equiv
_atom_site_adp_type
_atom_site_occupancy
_atom_site_symmetry_multiplicity
_atom_site_calc_flag
_atom_site_refinement_flags
I1 I -0.00163(8) 0.71482(7) 0.45513(6) 0.0824(4) Uani 1 1 d .
I2 I 0.43171(7) 0.14696(7) 0.67064(6) 0.0840(4) Uani 1 1 d .
N1 N 0.7518(8) 0.5180(7) 0.3858(6) 0.054(2) Uani 1 1 d .
N2 N 0.6844(10) 0.4425(10) 0.5307(7) 0.076(3) Uani 1 1 d .
N3 N 0.1213(8) 0.9769(7) 0.6985(7) 0.055(2) Uani 1 1 d .
N4 N 0.1954(8) 0.9399(9) 0.5717(6) 0.067(3) Uani 1 1 d .
C1 C 0.7437(11) 0.5602(9) 0.1680(7) 0.057(3) Uani 1 1 d .
C2 C 0.6333(11) 0.6332(9) 0.1775(8) 0.068(3) Uani 1 1 d .
H2A H 0.6161 0.6697 0.2233 0.082 Uiso 1 1 calc R
C3 C 0.5527(11) 0.6502(10) 0.1202(10) 0.083(4) Uani 1 1 d .
H3A H 0.4808 0.6984 0.1279 0.099 Uiso 1 1 calc R
C4 C 0.5733(14) 0.5983(12) 0.0508(9) 0.087(4) Uani 1 1 d .
H4A H 0.5155 0.6120 0.0130 0.105 Uiso 1 1 calc R
C5 C 0.6733(13) 0.5305(12) 0.0382(8) 0.080(4) Uani 1 1 d .
H5A H 0.6874 0.4953 -0.0082 0.097 Uiso 1 1 calc R
C6 C 0.7601(11) 0.5113(10) 0.0963(8) 0.062(3) Uani 1 1 d .
C7 C 0.8633(12) 0.4403(10) 0.0837(7) 0.066(3) Uani 1 1 d .
H7A H 0.8744 0.4060 0.0370 0.079 Uiso 1 1 calc R
C8 C 0.9558(11) 0.4154(9) 0.1385(8) 0.062(3) Uani 1 1 d .
C9 C 1.0667(12) 0.3449(9) 0.1225(8) 0.071(4) Uani 1 1 d .
H9A H 1.0827 0.3163 0.0725 0.086 Uiso 1 1 calc R
C10 C 1.1488(12) 0.3191(11) 0.1793(11) 0.090(4) Uani 1 1 d .
H10A H 1.2204 0.2713 0.1695 0.108 Uiso 1 1 calc R
C11 C 1.1252(13) 0.3654(12) 0.2541(10) 0.085(4) Uani 1 1 d .
H11A H 1.1824 0.3483 0.2927 0.102 Uiso 1 1 calc R
C12 C 1.0232(11) 0.4327(10) 0.2704(8) 0.068(3) Uani 1 1 d .
H12A H 1.0097 0.4597 0.3212 0.082 Uiso 1 1 calc R
C13 C 0.9354(11) 0.4641(9) 0.2128(7) 0.055(3) Uani 1 1 d .
C14 C 0.8321(10) 0.5361(9) 0.2263(7) 0.055(3) Uani 1 1 d .
C15 C 0.8121(9) 0.5926(8) 0.3000(6) 0.053(3) Uani 1 1 d .
H15A H 0.8899 0.6086 0.3084 0.063 Uiso 1 1 calc R
H15B H 0.7638 0.6693 0.2811 0.063 Uiso 1 1 calc R
C16 C 0.6691(12) 0.4382(11) 0.3992(9) 0.072(3) Uani 1 1 d .
H16A H 0.6455 0.4189 0.3527 0.086 Uiso 1 1 calc R
C17 C 0.6276(11) 0.3924(11) 0.4880(9) 0.073(4) Uani 1 1 d .
H17A H 0.5703 0.3363 0.5152 0.088 Uiso 1 1 calc R
C18 C 0.7613(11) 0.5197(11) 0.4669(10) 0.076(4) Uani 1 1 d .
H18A H 0.8118 0.5656 0.4790 0.092 Uiso 1 1 calc R
C19 C 0.6706(15) 0.4082(16) 0.6325(9) 0.137(7) Uani 1 1 d .
H19A H 0.5856 0.3999 0.6589 0.165 Uiso 1 1 calc R
H19B H 0.7153 0.3304 0.6556 0.165 Uiso 1 1 calc R
C20 C 0.7094(18) 0.4865(19) 0.6591(11) 0.183(10) Uani 1 1 d .
H20A H 0.7008 0.4590 0.7250 0.274 Uiso 1 1 calc R
H20B H 0.6627 0.5627 0.6391 0.274 Uiso 1 1 calc R
H20C H 0.7934 0.4955 0.6328 0.274 Uiso 1 1 calc R
C21 C -0.0993(10) 0.9793(9) 0.8677(8) 0.051(3) Uani 1 1 d .
C22 C -0.1664(12) 1.0451(10) 0.7987(9) 0.073(3) Uani 1 1 d .
H22A H -0.1257 1.0851 0.7406 0.087 Uiso 1 1 calc R
C23 C -0.2891(15) 1.0525(13) 0.8137(11) 0.095(4) Uani 1 1 d .
H23A H -0.3318 1.1004 0.7673 0.113 Uiso 1 1 calc R
C24 C -0.3523(13) 0.9873(14) 0.9000(14) 0.101(5) Uani 1 1 d .
H24A H -0.4365 0.9897 0.9092 0.121 Uiso 1 1 calc R
C25 C -0.2943(15) 0.9242(12) 0.9664(11) 0.095(4) Uani 1 1 d .
H25A H -0.3375 0.8830 1.0232 0.114 Uiso 1 1 calc R
C26 C -0.1657(11) 0.9171(10) 0.9537(9) 0.063(3) Uani 1 1 d .
C27 C -0.1031(14) 0.8485(10) 1.0224(8) 0.072(4) Uani 1 1 d .
H27A H -0.1468 0.8095 1.0796 0.087 Uiso 1 1 calc R
C28 C 0.0199(15) 0.8347(11) 1.0110(10) 0.075(4) Uani 1 1 d .
C29 C 0.094(2) 0.7585(12) 1.0796(9) 0.106(6) Uani 1 1 d .
H29A H 0.0550 0.7144 1.1372 0.127 Uiso 1 1 calc R
C30 C 0.2131(19) 0.7508(17) 1.0617(16) 0.127(8) Uani 1 1 d .
H30A H 0.2571 0.7024 1.1072 0.152 Uiso 1 1 calc R
C31 C 0.2724(16) 0.8113(14) 0.9790(12) 0.094(5) Uani 1 1 d .
H31A H 0.3568 0.8058 0.9687 0.112 Uiso 1 1 calc R
C32 C 0.2144(12) 0.8773(11) 0.9134(9) 0.073(3) Uani 1 1 d .
H32A H 0.2596 0.9133 0.8561 0.088 Uiso 1 1 calc R
C33 C 0.0870(11) 0.8978(10) 0.9233(8) 0.058(3) Uani 1 1 d .
C34 C 0.0223(10) 0.9686(9) 0.8553(7) 0.050(3) Uani 1 1 d .
C35 C 0.0909(10) 1.0404(9) 0.7675(7) 0.060(3) Uani 1 1 d .
H35A H 0.0430 1.1158 0.7430 0.072 Uiso 1 1 calc R
H35B H 0.1653 1.0597 0.7791 0.072 Uiso 1 1 calc R
C36 C 0.0743(12) 0.8761(10) 0.7011(9) 0.084(4) Uani 1 1 d .
H36A H 0.0198 0.8312 0.7492 0.100 Uiso 1 1 calc R
C37 C 0.1210(13) 0.8530(11) 0.6216(10) 0.089(4) Uani 1 1 d .
H37A H 0.1050 0.7896 0.6044 0.107 Uiso 1 1 calc R
C38 C 0.1929(11) 1.0167(10) 0.6181(9) 0.067(3) Uani 1 1 d .
H38A H 0.2341 1.0859 0.5976 0.081 Uiso 1 1 calc R
C39 C 0.2621(13) 0.9550(12) 0.4786(10) 0.103(5) Uani 1 1 d .
H39A H 0.3432 0.9755 0.4755 0.123 Uiso 1 1 calc R
H39B H 0.2705 0.8783 0.4672 0.123 Uiso 1 1 calc R
C40 C 0.2087(16) 1.0433(16) 0.4084(10) 0.160(8) Uani 1 1 d .
H40A H 0.2572 1.0460 0.3498 0.240 Uiso 1 1 calc R
H40B H 0.2036 1.1205 0.4171 0.240 Uiso 1 1 calc R
H40C H 0.1286 1.0236 0.4103 0.240 Uiso 1 1 calc R
C41 C 0.540(2) 0.1902(15) 0.2878(8) 0.113(10) Uani 0.60 1 d PD
Cl1 Cl 0.4934(6) 0.1992(5) 0.3958(4) 0.102(2) Uani 0.60 1 d PD
Cl2 Cl 0.501(2) 0.3218(12) 0.2075(12) 0.114(7) Uani 0.30 1 d PD
Cl2' Cl 0.4583(14) 0.2608(16) 0.2010(11) 0.112(6) Uani 0.30 1 d PD
O1 O 0.588(3) 0.270(3) 0.238(2) 0.125(13) Uani 0.40 1 d P

loop_
_atom_site_aniso_label
_atom_site_aniso_U_11
_atom_site_aniso_U_22
_atom_site_aniso_U_33
_atom_site_aniso_U_23
_atom_site_aniso_U_13
_atom_site_aniso_U_12
I1 0.0886(7) 0.0653(6) 0.0935(7) -0.0145(5) -0.0343(5) -0.0063(5)
I2 0.0588(6) 0.0773(6) 0.1295(8) -0.0509(6) -0.0130(5) -0.0084(4)
N1 0.057(6) 0.052(6) 0.065(7) -0.032(5) -0.018(5) -0.001(5)
N2 0.070(7) 0.098(8) 0.066(8) -0.034(7) -0.023(6) 0.004(6)
N3 0.051(6) 0.046(6) 0.067(7) -0.006(5) -0.025(5) -0.007(5)
N4 0.054(7) 0.076(7) 0.065(7) -0.023(6) -0.005(6) 0.006(6)
C1 0.073(9) 0.035(6) 0.056(7) -0.017(6) 0.013(7) -0.016(6)
C2 0.081(9) 0.061(7) 0.066(8) -0.026(6) -0.013(8) 0.000(7)
C3 0.064(9) 0.070(9) 0.101(11) 0.003(8) -0.044(9) 0.005(7)
C4 0.108(13) 0.093(11) 0.072(10) -0.029(8) -0.035(9) -0.009(9)
C5 0.077(10) 0.100(11) 0.074(9) -0.026(8) -0.031(9) -0.017(8)
C6 0.054(8) 0.059(7) 0.065(8) -0.018(6) 0.002(7) -0.002(6)
C7 0.086(10) 0.065(8) 0.056(8) -0.022(6) -0.009(7) -0.028(7)
C8 0.073(9) 0.046(7) 0.066(8) -0.013(6) -0.011(7) -0.017(6)
C9 0.087(10) 0.046(7) 0.074(9) -0.025(6) 0.021(8) -0.017(7)
C10 0.065(9) 0.072(9) 0.114(12) 0.006(9) -0.030(9) -0.012(7)
C11 0.091(12) 0.085(10) 0.092(11) -0.028(8) -0.029(9) -0.021(9)
C12 0.067(9) 0.069(8) 0.070(9) -0.017(7) -0.023(8) -0.006(7)
C13 0.064(8) 0.047(6) 0.054(7) -0.019(6) 0.002(7) -0.016(6)
C14 0.059(8) 0.050(7) 0.057(8) -0.012(6) -0.012(7) -0.018(6)
C15 0.064(7) 0.042(6) 0.047(7) -0.005(6) -0.003(6) -0.017(5)
C16 0.096(10) 0.077(8) 0.058(9) -0.035(7) -0.024(8) -0.005(8)
C17 0.072(9) 0.078(9) 0.055(9) -0.012(7) 0.006(8) -0.006(7)
C18 0.075(10) 0.093(10) 0.074(9) -0.034(8) -0.014(8) -0.031(8)
C19 0.148(16) 0.208(19) 0.071(11) -0.044(12) 0.006(10) -0.093(14)
C20 0.22(2) 0.27(3) 0.114(14) -0.100(16) -0.007(14) -0.12(2)
C21 0.054(8) 0.050(6) 0.054(8) -0.018(6) -0.021(7) 0.001(6)
C22 0.067(9) 0.078(9) 0.080(9) -0.036(7) -0.003(8) -0.017(7)
C23 0.093(13) 0.095(11) 0.113(13) -0.052(10) -0.035(11) 0.011(10)
C24 0.052(9) 0.114(13) 0.152(16) -0.065(12) -0.017(11) -0.003(9)
C25 0.090(13) 0.094(11) 0.098(12) -0.030(9) 0.002(10) -0.026(9)
C26 0.059(9) 0.064(8) 0.074(10) -0.032(7) -0.015(8) -0.005(7)
C27 0.103(12) 0.059(8) 0.053(8) -0.021(7) 0.005(9) -0.022(8)
C28 0.101(12) 0.051(7) 0.090(11) -0.039(8) -0.026(10) -0.002(8)
C29 0.21(2) 0.066(9) 0.056(9) -0.016(7) -0.069(13) -0.005(12)
C30 0.123(18) 0.118(15) 0.17(2) -0.075(15) -0.094(18) 0.053(14)
C31 0.100(13) 0.096(11) 0.100(12) -0.044(10) -0.042(12) 0.011(10)
C32 0.063(9) 0.081(9) 0.086(10) -0.039(8) -0.024(8) 0.006(7)
C33 0.069(9) 0.052(7) 0.061(8) -0.031(6) -0.012(8) 0.001(7)
C34 0.051(7) 0.050(6) 0.057(8) -0.022(6) -0.018(7) -0.002(6)
C35 0.071(8) 0.055(7) 0.064(8) -0.027(6) -0.025(7) -0.002(6)
C36 0.105(11) 0.065(9) 0.082(10) -0.026(7) 0.008(8) -0.038(8)
C37 0.112(12) 0.070(9) 0.083(10) -0.014(8) -0.001(9) -0.045(9)
C38 0.061(8) 0.054(7) 0.088(10) -0.021(8) -0.015(8) -0.006(6)
C39 0.090(11) 0.105(11) 0.089(11) -0.032(9) 0.029(9) 0.005(9)
C40 0.170(18) 0.21(2) 0.074(11) -0.029(12) -0.031(12) 0.037(15)
C41 0.20(3) 0.008(10) 0.11(2) 0.007(12) -0.07(2) 0.018(14)
Cl1 0.148(6) 0.068(3) 0.119(5) -0.042(3) -0.072(4) 0.001(3)
Cl2 0.16(2) 0.040(9) 0.094(11) 0.007(8) 0.020(11) 0.011(10)
Cl2' 0.085(10) 0.105(12) 0.139(13) -0.025(11) -0.030(9) -0.005(10)
O1 0.23(4) 0.042(17) 0.09(2) -0.046(16) 0.10(2) -0.06(2)

loop_
_atom_type_symbol
_atom_type_description
_atom_type_scat_dispersion_real
_atom_type_scat_dispersion_imag
_atom_type_scat_source
C C 0.0033 0.0016 'International Tables Vol C Tables 4.2.6.8 and 6.1.1.4'
H H 0.0000 0.0000 'International Tables Vol C Tables 4.2.6.8 and 6.1.1.4'
N N 0.0061 0.0033 'International Tables Vol C Tables 4.2.6.8 and 6.1.1.4'
O O 0.0106 0.0060 'International Tables Vol C Tables 4.2.6.8 and 6.1.1.4'
Cl Cl 0.1484 0.1585 'International Tables Vol C Tables 4.2.6.8 and 6.1.1.4'
I I -0.4742 1.8119 'International Tables Vol C Tables 4.2.6.8 and 6.1.1.4'

loop_
_geom_angle_atom_site_label_1
_geom_angle_atom_site_label_2
_geom_angle_atom_site_label_3
_geom_angle
C18 N1 C16 106.9(10)
C18 N1 C15 125.3(10)
C16 N1 C15 127.7(10)
C17 N2 C18 109.0(10)
C17 N2 C19 123.5(13)
C18 N2 C19 127.3(12)
C38 N3 C36 108.3(10)
C38 N3 C35 124.2(10)
C36 N3 C35 127.3(11)
C38 N4 C37 109.4(11)
C38 N4 C39 124.2(12)
C37 N4 C39 126.2(12)
C6 C1 C14 121.5(11)
C6 C1 C2 114.7(11)
C14 C1 C2 123.8(10)
C3 C2 C1 120.4(11)
C2 C3 C4 122.5(12)
C5 C4 C3 120.2(13)
C4 C5 C6 118.9(13)
C7 C6 C1 117.7(11)
C7 C6 C5 118.9(12)
C1 C6 C5 123.3(12)
C6 C7 C8 123.2(11)
C7 C8 C9 123.0(12)
C7 C8 C13 117.9(11)
C9 C8 C13 119.0(11)
C10 C9 C8 120.6(12)
C9 C10 C11 119.4(13)
C12 C11 C10 121.6(13)
C11 C12 C13 121.5(12)
C14 C13 C12 122.6(11)
C14 C13 C8 119.7(11)
C12 C13 C8 117.8(11)
C13 C14 C1 119.9(10)
C13 C14 C15 120.5(10)
C1 C14 C15 119.6(10)
N1 C15 C14 112.4(8)
C17 C16 N1 109.9(11)
C16 C17 N2 106.2(12)
N1 C18 N2 108.0(10)
C20 C19 N2 112.8(15)
C34 C21 C22 123.8(11)
C34 C21 C26 119.6(11)
C22 C21 C26 116.6(11)
C23 C22 C21 121.9(12)
C22 C23 C24 119.8(14)
C25 C24 C23 120.7(15)
C24 C25 C26 120.9(14)
C27 C26 C25 121.5(14)
C27 C26 C21 118.5(12)
C25 C26 C21 120.0(12)
C28 C27 C26 122.9(12)
C27 C28 C33 118.3(12)
C27 C28 C29 126.3(16)
C33 C28 C29 115.4(14)
C30 C29 C28 121.7(18)
C29 C30 C31 121(2)
C32 C31 C30 121.2(18)
C31 C32 C33 124.0(14)
C34 C33 C32 125.7(12)
C34 C33 C28 117.9(12)
C32 C33 C28 116.4(12)
C21 C34 C33 122.8(11)
C21 C34 C35 119.3(10)
C33 C34 C35 117.9(10)
N3 C35 C34 112.7(8)
C37 C36 N3 107.8(11)
N4 C37 C36 106.5(11)
N3 C38 N4 107.8(10)
C40 C39 N4 114.9(12)
O1 C41 Cl2 44(2)
O1 C41 Cl1 114.2(19)
Cl2 C41 Cl1 110.8(10)
O1 C41 Cl2' 71(2)
Cl2 C41 Cl2' 32.9(7)
Cl1 C41 Cl2' 122.1(11)
Cl2' Cl2 O1 106(2)
Cl2' Cl2 C41 73.9(8)
O1 Cl2 C41 41.3(14)
Cl2 Cl2' C41 73.2(9)
Cl2 Cl2' O1 41.6(11)
C41 Cl2' O1 38.5(9)
C41 O1 Cl2 95(3)
C41 O1 Cl2' 70(2)
Cl2 O1 Cl2' 32.8(16)

loop_
_geom_bond_atom_site_label_1
_geom_bond_atom_site_label_2
_geom_bond_distance
N1 C18 1.304(12)
N1 C16 1.364(13)
N1 C15 1.431(11)
N2 C17 1.332(14)
N2 C18 1.361(13)
N2 C19 1.486(16)
N3 C38 1.324(13)
N3 C36 1.362(13)
N3 C35 1.474(12)
N4 C38 1.336(13)
N4 C37 1.349(13)
N4 C39 1.462(14)
C1 C6 1.398(14)
C1 C14 1.424(14)
C1 C2 1.416(14)
C2 C3 1.354(14)
C3 C4 1.385(16)
C4 C5 1.303(16)
C5 C6 1.416(15)
C6 C7 1.349(14)
C7 C8 1.422(14)
C8 C9 1.421(15)
C8 C13 1.429(14)
C9 C10 1.348(15)
C10 C11 1.416(17)
C11 C12 1.328(15)
C12 C13 1.403(14)
C13 C14 1.360(14)
C14 C15 1.483(13)
C16 C17 1.320(14)
C19 C20 1.297(18)
C21 C34 1.339(13)
C21 C22 1.392(14)
C21 C26 1.414(14)
C22 C23 1.352(16)
C23 C24 1.411(18)
C24 C25 1.294(17)
C25 C26 1.418(16)
C26 C27 1.365(15)
C27 C28 1.356(16)
C28 C33 1.438(16)
C28 C29 1.464(18)
C29 C30 1.32(2)
C30 C31 1.34(2)
C31 C32 1.294(16)
C32 C33 1.407(15)
C33 C34 1.378(14)
C34 C35 1.477(13)
C36 C37 1.349(15)
C39 C40 1.403(17)
C41 O1 1.13(3)
C41 Cl2 1.703(10)
C41 Cl1 1.700(10)
C41 Cl2' 1.710(10)
Cl2 Cl2' 0.97(2)
Cl2 O1 1.18(4)
Cl2' O1 1.72(4)

loop_
_geom_torsion_atom_site_label_1
_geom_torsion_atom_site_label_2
_geom_torsion_atom_site_label_3
_geom_torsion_atom_site_label_4
_geom_torsion
C6 C1 C2 C3 0.6(15)
C14 C1 C2 C3 -178.8(10)
C1 C2 C3 C4 0.0(18)
C2 C3 C4 C5 0(2)
C3 C4 C5 C6 0(2)
C14 C1 C6 C7 -0.2(15)
C2 C1 C6 C7 -179.7(10)
C14 C1 C6 C5 178.4(10)
C2 C1 C6 C5 -1.1(15)
C4 C5 C6 C7 179.5(12)
C4 C5 C6 C1 0.9(19)
C1 C6 C7 C8 -1.3(16)
C5 C6 C7 C8 -180.0(10)
C6 C7 C8 C9 -177.2(10)
C6 C7 C8 C13 2.8(16)
C7 C8 C9 C10 -176.7(10)
C13 C8 C9 C10 3.3(16)
C8 C9 C10 C11 -1.6(17)
C9 C10 C11 C12 0.8(19)
C10 C11 C12 C13 -1.8(19)
C11 C12 C13 C14 -177.8(11)
C11 C12 C13 C8 3.5(16)
C7 C8 C13 C14 -2.9(14)
C9 C8 C13 C14 177.1(9)
C7 C8 C13 C12 175.8(9)
C9 C8 C13 C12 -4.2(14)
C12 C13 C14 C1 -177.1(9)
C8 C13 C14 C1 1.5(15)
C12 C13 C14 C15 4.5(15)
C8 C13 C14 C15 -176.8(9)
C6 C1 C14 C13 0.1(15)
C2 C1 C14 C13 179.5(10)
C6 C1 C14 C15 178.4(9)
C2 C1 C14 C15 -2.1(15)
C18 N1 C15 C14 153.2(10)
C16 N1 C15 C14 -31.1(15)
C13 C14 C15 N1 -89.7(12)
C1 C14 C15 N1 91.9(11)
C18 N1 C16 C17 0.6(13)
C15 N1 C16 C17 -175.7(10)
N1 C16 C17 N2 -0.3(14)
C18 N2 C17 C16 0.0(14)
C19 N2 C17 C16 -175.1(12)
C16 N1 C18 N2 -0.6(13)
C15 N1 C18 N2 175.8(9)
C17 N2 C18 N1 0.4(13)
C19 N2 C18 N1 175.3(12)
C17 N2 C19 C20 -164.4(16)
C18 N2 C19 C20 21(2)
C34 C21 C22 C23 179.2(11)
C26 C21 C22 C23 2.0(16)
C21 C22 C23 C24 -3.3(19)
C22 C23 C24 C25 3(2)
C23 C24 C25 C26 -1(2)
C24 C25 C26 C27 -178.3(12)
C24 C25 C26 C21 -0.1(19)
C34 C21 C26 C27 0.7(15)
C22 C21 C26 C27 178.0(9)
C34 C21 C26 C25 -177.7(10)
C22 C21 C26 C25 -0.3(15)
C25 C26 C27 C28 176.4(11)
C21 C26 C27 C28 -1.9(17)
C26 C27 C28 C33 1.6(17)
C26 C27 C28 C29 -176.9(11)
C27 C28 C29 C30 179.7(14)
C33 C28 C29 C30 1.2(19)
C28 C29 C30 C31 -1(3)
C29 C30 C31 C32 -2(3)
C30 C31 C32 C33 4(2)
C31 C32 C33 C34 179.1(11)
C31 C32 C33 C28 -3.7(17)
C27 C28 C33 C34 -0.2(15)
C29 C28 C33 C34 178.4(9)
C27 C28 C33 C32 -177.6(10)
C29 C28 C33 C32 1.0(14)
C22 C21 C34 C33 -176.5(10)
C26 C21 C34 C33 0.7(15)
C22 C21 C34 C35 7.1(15)
C26 C21 C34 C35 -175.7(9)
C32 C33 C34 C21 176.2(10)
C28 C33 C34 C21 -0.9(15)
C32 C33 C34 C35 -7.3(15)
C28 C33 C34 C35 175.6(9)
C38 N3 C35 C34 -172.7(9)
C36 N3 C35 C34 13.8(15)
C21 C34 C35 N3 -90.5(11)
C33 C34 C35 N3 92.9(11)
C38 N3 C36 C37 1.6(14)
C35 N3 C36 C37 175.9(10)
C38 N4 C37 C36 -1.4(15)
C39 N4 C37 C36 -177.2(11)
N3 C36 C37 N4 -0.1(15)
C36 N3 C38 N4 -2.4(12)
C35 N3 C38 N4 -177.0(8)
C37 N4 C38 N3 2.4(13)
C39 N4 C38 N3 178.3(10)
C38 N4 C39 C40 -75.3(18)
C37 N4 C39 C40 99.9(16)
O1 C41 Cl2 Cl2' 139(3)
Cl1 C41 Cl2 Cl2' -117(2)
Cl1 C41 Cl2 O1 104(3)
Cl2' C41 Cl2 O1 -139(3)
O1 Cl2 Cl2' C41 27(2)
C41 Cl2 Cl2' O1 -27(2)
O1 C41 Cl2' Cl2 -29(2)
Cl1 C41 Cl2' Cl2 78(2)
Cl2 C41 Cl2' O1 29(2)
Cl1 C41 Cl2' O1 107.3(18)
Cl1 C41 O1 Cl2 -95(3)
Cl2' C41 O1 Cl2 22.2(19)
Cl2 C41 O1 Cl2' -22.2(19)
Cl1 C41 O1 Cl2' -117.5(16)
Cl2' Cl2 O1 C41 -41(3)
C41 Cl2 O1 Cl2' 41(3)
Cl2 Cl2' O1 C41 136(3)
C41 Cl2' O1 Cl2 -136(3)
